data_7020488
loop_
_publ_author_name
'Fuentes, Michelle J.'
'Bognanno, Richard J.'
'Dougherty, William G.'
'Boyko, Walter J.'
'Kassel, W. Scott'
'Dudley, Timothy J.'
'Paul, Jared J.'

_publ_section_title
;
 Structural, electronic and acid/base properties of [Ru(bpy(OH)2)3]2+
 (bpy(OH)2 = 4,4'-dihydroxy-2,2'-bipyridine).
;
_journal_issue 40
_journal_name_full 'Dalton transactions (Cambridge, England : 2003)'
_journal_page_first 12514
_journal_page_last 12523
_journal_paper_doi 10.1039/c2dt31706k
_journal_volume 41
_journal_year 2012
_chemical_formula_sum 'C39 H42 F12 N6 O7 P2 Ru'
_chemical_formula_weight 1097.80
_chemical_name_systematic
;
?
;
_space_group_IT_number 2
_symmetry_cell_setting triclinic
_symmetry_space_group_name_Hall '-P 1'
_symmetry_space_group_name_H-M 'P -1'
_atom_sites_solution_hydrogens geom
_atom_sites_solution_primary direct
_atom_sites_solution_secondary difmap
_audit_creation_method SHELXL-97
_cell_angle_alpha 76.681(3)
_cell_angle_beta 83.234(3)
_cell_angle_gamma 78.748(3)
_cell_formula_units_Z 2
_cell_length_a 11.6201(10)
_cell_length_b 13.0428(11)
_cell_length_c 14.8647(12)
_cell_measurement_reflns_used 9784
_cell_measurement_temperature 100(2)
_cell_measurement_theta_max 33.10
_cell_measurement_theta_min 2.34
_cell_volume 2143.9(3)
_computing_cell_refinement 'Bruker SAINT'
_computing_data_collection 'Bruker APEX2'
_computing_data_reduction 'Bruker SAINT'
_computing_molecular_graphics 'Bruker SHELXTL'
_computing_publication_material 'Bruker SHELXTL'
_computing_structure_refinement 'SHELXL-97 (Sheldrick, 2008)'
_computing_structure_solution 'SHELXS-97 (Sheldrick, 2008)'
_diffrn_ambient_temperature 100(2)
_diffrn_measured_fraction_theta_full 0.999
_diffrn_measured_fraction_theta_max 0.992
_diffrn_measurement_device_type 'Bruker APEX-II CCD'
_diffrn_measurement_method '\f and \w scans'
_diffrn_radiation_monochromator graphite
_diffrn_radiation_source 'fine-focus sealed tube'
_diffrn_radiation_type MoK\a
_diffrn_radiation_wavelength 0.71073
_diffrn_reflns_av_R_equivalents 0.0511
_diffrn_reflns_av_sigmaI/netI 0.0570
_diffrn_reflns_limit_h_max 17
_diffrn_reflns_limit_h_min -17
_diffrn_reflns_limit_k_max 20
_diffrn_reflns_limit_k_min -20
_diffrn_reflns_limit_l_max 22
_diffrn_reflns_limit_l_min -22
_diffrn_reflns_number 72892
_diffrn_reflns_theta_full 25.00
_diffrn_reflns_theta_max 33.21
_diffrn_reflns_theta_min 1.41
_exptl_absorpt_coefficient_mu 0.550
_exptl_absorpt_correction_T_max 0.9677
_exptl_absorpt_correction_T_min 0.9220
_exptl_absorpt_correction_type multi-scan
_exptl_absorpt_process_details SADABS
_exptl_crystal_colour red
_exptl_crystal_density_diffrn 1.701
_exptl_crystal_density_method 'not measured'
_exptl_crystal_description block
_exptl_crystal_F_000 1112
_exptl_crystal_size_max 0.15
_exptl_crystal_size_mid 0.06
_exptl_crystal_size_min 0.06
_refine_diff_density_max 1.047
_refine_diff_density_min -0.825
_refine_diff_density_rms 0.108
_refine_ls_extinction_method none
_refine_ls_goodness_of_fit_ref 1.022
_refine_ls_hydrogen_treatment constr
_refine_ls_matrix_type full
_refine_ls_number_parameters 676
_refine_ls_number_reflns 16295
_refine_ls_number_restraints 180
_refine_ls_restrained_S_all 1.034
_refine_ls_R_factor_all 0.0642
_refine_ls_R_factor_gt 0.0423
_refine_ls_shift/su_max 0.001
_refine_ls_shift/su_mean 0.000
_refine_ls_structure_factor_coef Fsqd
_refine_ls_weighting_details 'calc w=1/[\s^2^(Fo^2^)+(0.0463P)^2^+1.4536P] where P=(Fo^2^+2Fc^2^)/3'
_refine_ls_weighting_scheme calc
_refine_ls_wR_factor_gt 0.0940
_refine_ls_wR_factor_ref 0.1041
_reflns_number_gt 12592
_reflns_number_total 16295
_reflns_threshold_expression >2sigma(I)
_cod_data_source_file c2dt31706k.txt
_cod_data_source_block paul009
_cod_depositor_comments
;
The following automatic conversions were performed:

'_symmetry_cell_setting' value 'Triclinic' changed to 'triclinic'
according to /home/saulius/struct/CIF-dictionaries/cif_core.dic
dictionary named 'cif_core.dic' version 2.4.2 from 2011-04-26.

Automatic conversion script
Id: cif_fix_values 1891 2012-01-12 08:04:46Z andrius 
;
_cod_original_sg_symbol_H-M P-1
_cod_database_code 7020488

loop_
_symmetry_equiv_pos_as_xyz
'x, y, z'
'-x, -y, -z'

loop_
_atom_site_label
_atom_site_type_symbol
_atom_site_fract_x
_atom_site_fract_y
_atom_site_fract_z
_atom_site_U_iso_or_equiv
_atom_site_adp_type
_atom_site_occupancy
_atom_site_symmetry_multiplicity
_atom_site_calc_flag
_atom_site_refinement_flags
_atom_site_disorder_assembly
_atom_site_disorder_group
Ru1 Ru 0.261305(13) 0.178576(12) 0.198824(10) 0.01131(4) Uani 1 1 d . . .
P1 P 0.66549(18) 0.32130(15) 0.33211(13) 0.0214(3) Uani 0.816(3) 1 d PDU A 1
F1 F 0.5905(3) 0.2301(3) 0.3472(3) 0.0716(11) Uani 0.816(3) 1 d PDU A 1
F2 F 0.5517(2) 0.4010(2) 0.3573(3) 0.0838(11) Uani 0.816(3) 1 d PDU A 1
F3 F 0.6930(2) 0.28882(17) 0.43931(13) 0.0440(6) Uani 0.816(3) 1 d PDU A 1
F4 F 0.7802(2) 0.2429(3) 0.3099(3) 0.0826(11) Uani 0.816(3) 1 d PDU A 1
F5 F 0.6430(4) 0.3524(3) 0.22567(18) 0.0734(10) Uani 0.816(3) 1 d PDU A 1
F6 F 0.7384(3) 0.4153(3) 0.31911(18) 0.0473(8) Uani 0.816(3) 1 d PDU A 1
P1' P 0.6568(11) 0.3222(10) 0.3236(8) 0.044(2) Uani 0.184(3) 1 d PDU A 2
F1' F 0.5850(13) 0.2429(11) 0.2996(12) 0.066(3) Uani 0.184(3) 1 d PDU A 2
F2' F 0.5691(12) 0.3229(11) 0.4110(8) 0.081(3) Uani 0.184(3) 1 d PDU A 2
F3' F 0.7396(11) 0.2276(12) 0.3787(12) 0.095(4) Uani 0.184(3) 1 d PDU A 2
F4' F 0.7383(13) 0.3184(10) 0.2327(9) 0.067(3) Uani 0.184(3) 1 d PDU A 2
F5' F 0.5688(11) 0.4137(9) 0.2630(11) 0.075(3) Uani 0.184(3) 1 d PDU A 2
F6' F 0.7010(18) 0.4190(14) 0.3392(12) 0.085(4) Uani 0.184(3) 1 d PDU A 2
P2 P 0.94273(5) 0.78343(4) 0.21042(4) 0.01945(11) Uani 1 1 d . . .
F7 F 0.81784(16) 0.76759(17) 0.18746(15) 0.0575(5) Uani 1 1 d . . .
F8 F 0.92257(17) 0.72193(14) 0.31501(10) 0.0455(4) Uani 1 1 d . . .
F9 F 0.8825(2) 0.89339(14) 0.23717(13) 0.0570(5) Uani 1 1 d . . .
F10 F 0.96352(15) 0.84317(13) 0.10435(10) 0.0373(4) Uani 1 1 d . . .
F11 F 1.00110(19) 0.67258(13) 0.18279(12) 0.0504(5) Uani 1 1 d . . .
F12 F 1.06660(17) 0.80042(18) 0.23131(14) 0.0592(6) Uani 1 1 d . . .
N1 N 0.27317(14) 0.07804(12) 0.10819(11) 0.0129(3) Uani 1 1 d . . .
N2 N 0.38313(14) 0.23713(12) 0.09833(11) 0.0128(3) Uani 1 1 d . . .
N3 N 0.12323(14) 0.28648(12) 0.13885(11) 0.0126(3) Uani 1 1 d . . .
N4 N 0.23892(14) 0.29565(13) 0.27489(11) 0.0126(3) Uani 1 1 d . . .
N5 N 0.38492(14) 0.07120(12) 0.27651(11) 0.0123(3) Uani 1 1 d . . .
N6 N 0.15669(14) 0.09350(13) 0.29864(11) 0.0128(3) Uani 1 1 d . . .
O1 O 0.28234(13) -0.07110(12) -0.11037(10) 0.0205(3) Uani 1 1 d . . .
O2 O 0.64457(14) 0.30992(12) -0.10777(11) 0.0222(3) Uani 1 1 d . . .
O3 O -0.18140(13) 0.48884(12) 0.05048(10) 0.0208(3) Uani 1 1 d . . .
O4 O 0.13258(14) 0.51595(12) 0.44101(10) 0.0219(3) Uani 1 1 d . . .
O5 O 0.60354(12) -0.13311(12) 0.46509(10) 0.0195(3) Uani 1 1 d . . .
O6 O -0.02889(13) -0.13035(12) 0.46109(11) 0.0210(3) Uani 1 1 d . . .
C1 C 0.20867(17) 0.00137(15) 0.11517(13) 0.0156(4) Uani 1 1 d . . .
H1A H 0.1618 -0.0173 0.1713 0.019 Uiso 1 1 calc R . .
C2 C 0.20662(18) -0.05178(16) 0.04552(14) 0.0169(4) Uani 1 1 d . . .
H2A H 0.1588 -0.1050 0.0532 0.020 Uiso 1 1 calc R . .
C3 C 0.27624(17) -0.02587(15) -0.03646(13) 0.0152(3) Uani 1 1 d . . .
C4 C 0.34673(17) 0.05124(15) -0.04435(13) 0.0151(3) Uani 1 1 d . . .
H4A H 0.3965 0.0691 -0.0990 0.018 Uiso 1 1 calc R . .
C5 C 0.34312(16) 0.10126(14) 0.02851(13) 0.0127(3) Uani 1 1 d . . .
C6 C 0.41149(16) 0.18583(14) 0.02628(12) 0.0123(3) Uani 1 1 d . . .
C7 C 0.49872(17) 0.21075(15) -0.04198(13) 0.0151(3) Uani 1 1 d . . .
H7A H 0.5171 0.1731 -0.0909 0.018 Uiso 1 1 calc R . .
C8 C 0.55986(17) 0.29168(15) -0.03877(13) 0.0154(3) Uani 1 1 d . . .
C9 C 0.53225(18) 0.34369(16) 0.03454(14) 0.0168(4) Uani 1 1 d . . .
H9A H 0.5727 0.3987 0.0391 0.020 Uiso 1 1 calc R . .
C10 C 0.44420(18) 0.31340(16) 0.10088(13) 0.0163(4) Uani 1 1 d . . .
H10A H 0.4260 0.3488 0.1512 0.020 Uiso 1 1 calc R . .
C11 C 0.1975(2) -0.13739(19) -0.11000(16) 0.0263(5) Uani 1 1 d . . .
H11A H 0.2073 -0.1612 -0.1688 0.039 Uiso 1 1 calc R . .
H11B H 0.1180 -0.0965 -0.1024 0.039 Uiso 1 1 calc R . .
H11C H 0.2091 -0.1998 -0.0586 0.039 Uiso 1 1 calc R . .
C12 C 0.6987(2) 0.40087(19) -0.11591(17) 0.0279(5) Uani 1 1 d . . .
H12A H 0.7630 0.4007 -0.1649 0.042 Uiso 1 1 calc R . .
H12B H 0.7301 0.3983 -0.0569 0.042 Uiso 1 1 calc R . .
H12C H 0.6403 0.4662 -0.1315 0.042 Uiso 1 1 calc R . .
C13 C 0.07089(18) 0.27961(15) 0.06467(13) 0.0152(3) Uani 1 1 d . . .
H13A H 0.1052 0.2253 0.0318 0.018 Uiso 1 1 calc R . .
C14 C -0.02956(18) 0.34737(16) 0.03433(13) 0.0166(4) Uani 1 1 d . . .
H14A H -0.0631 0.3402 -0.0187 0.020 Uiso 1 1 calc R . .
C15 C -0.08182(17) 0.42684(16) 0.08243(13) 0.0157(4) Uani 1 1 d . . .
C16 C -0.02757(17) 0.43716(15) 0.15762(13) 0.0152(3) Uani 1 1 d . . .
H16A H -0.0600 0.4915 0.1909 0.018 Uiso 1 1 calc R . .
C17 C 0.07469(17) 0.36658(14) 0.18313(12) 0.0130(3) Uani 1 1 d . . .
C18 C 0.14059(17) 0.37212(15) 0.26062(12) 0.0131(3) Uani 1 1 d . . .
C19 C 0.10686(18) 0.44736(15) 0.31481(13) 0.0157(3) Uani 1 1 d . . .
H19A H 0.0381 0.4999 0.3032 0.019 Uiso 1 1 calc R . .
C20 C 0.17458(18) 0.44562(16) 0.38683(13) 0.0167(4) Uani 1 1 d . . .
C21 C 0.27905(18) 0.37209(16) 0.39765(14) 0.0172(4) Uani 1 1 d . . .
H21A H 0.3301 0.3720 0.4431 0.021 Uiso 1 1 calc R . .
C22 C 0.30669(18) 0.29942(16) 0.34068(13) 0.0162(4) Uani 1 1 d . . .
H22A H 0.3778 0.2492 0.3486 0.019 Uiso 1 1 calc R . .
C23 C -0.24192(19) 0.56666(18) 0.10244(15) 0.0223(4) Uani 1 1 d . . .
H23A H -0.3138 0.6050 0.0731 0.033 Uiso 1 1 calc R . .
H23B H -0.1906 0.6176 0.1036 0.033 Uiso 1 1 calc R . .
H23C H -0.2626 0.5303 0.1660 0.033 Uiso 1 1 calc R . .
C24 C 0.1882(2) 0.50128(19) 0.52570(15) 0.0258(5) Uani 1 1 d . . .
H24A H 0.1449 0.5522 0.5622 0.039 Uiso 1 1 calc R . .
H24B H 0.2695 0.5135 0.5110 0.039 Uiso 1 1 calc R . .
H24C H 0.1879 0.4281 0.5615 0.039 Uiso 1 1 calc R . .
C25 C 0.50205(17) 0.06533(16) 0.26264(13) 0.0160(4) Uani 1 1 d . . .
H25A H 0.5323 0.1109 0.2094 0.019 Uiso 1 1 calc R . .
C26 C 0.58098(17) -0.00268(16) 0.32079(13) 0.0167(4) Uani 1 1 d . . .
H26A H 0.6633 -0.0052 0.3073 0.020 Uiso 1 1 calc R . .
C27 C 0.53681(17) -0.06783(15) 0.40012(13) 0.0148(3) Uani 1 1 d . . .
C28 C 0.41539(17) -0.06584(15) 0.41407(13) 0.0147(3) Uani 1 1 d . . .
H28A H 0.3833 -0.1109 0.4668 0.018 Uiso 1 1 calc R . .
C29 C 0.34299(16) 0.00193(15) 0.35081(13) 0.0130(3) Uani 1 1 d . . .
C30 C 0.21414(16) 0.00839(15) 0.35652(12) 0.0127(3) Uani 1 1 d . . .
C31 C 0.15716(17) -0.06963(15) 0.41326(13) 0.0146(3) Uani 1 1 d . . .
H31A H 0.2002 -0.1293 0.4524 0.017 Uiso 1 1 calc R . .
C32 C 0.03636(17) -0.05918(16) 0.41196(13) 0.0160(4) Uani 1 1 d . . .
C33 C -0.02447(17) 0.03252(16) 0.35762(14) 0.0170(4) Uani 1 1 d . . .
H33A H -0.1079 0.0442 0.3589 0.020 Uiso 1 1 calc R . .
C34 C 0.03808(17) 0.10562(16) 0.30221(13) 0.0155(3) Uani 1 1 d . . .
H34A H -0.0038 0.1675 0.2647 0.019 Uiso 1 1 calc R . .
C35 C 0.72672(18) -0.12587(18) 0.45325(15) 0.0219(4) Uani 1 1 d . . .
H35A H 0.7659 -0.1701 0.5075 0.033 Uiso 1 1 calc R . .
H35B H 0.7356 -0.0513 0.4467 0.033 Uiso 1 1 calc R . .
H35C H 0.7624 -0.1513 0.3975 0.033 Uiso 1 1 calc R . .
C36 C 0.0317(2) -0.23486(17) 0.49995(17) 0.0260(5) Uani 1 1 d . . .
H36A H -0.0257 -0.2820 0.5257 0.039 Uiso 1 1 calc R . .
H36B H 0.0784 -0.2306 0.5493 0.039 Uiso 1 1 calc R . .
H36C H 0.0839 -0.2636 0.4515 0.039 Uiso 1 1 calc R . .
O7 O 0.4371(2) -0.17419(16) 0.24071(13) 0.0501(6) Uani 1 1 d . . .
C37 C 0.5657(3) -0.3145(3) 0.3287(4) 0.0704(12) Uani 1 1 d . . .
H37A H 0.6269 -0.2748 0.2956 0.106 Uiso 1 1 calc R . .
H37B H 0.5828 -0.3874 0.3179 0.106 Uiso 1 1 calc R . .
H37C H 0.5639 -0.3171 0.3953 0.106 Uiso 1 1 calc R . .
C38 C 0.4492(3) -0.2599(2) 0.29438(18) 0.0356(6) Uani 1 1 d . . .
C39 C 0.3464(3) -0.3142(3) 0.3318(2) 0.0436(7) Uani 1 1 d . . .
H39A H 0.2772 -0.2759 0.2988 0.065 Uiso 1 1 calc R . .
H39B H 0.3302 -0.3143 0.3980 0.065 Uiso 1 1 calc R . .
H39C H 0.3643 -0.3881 0.3232 0.065 Uiso 1 1 calc R . .

loop_
_atom_site_aniso_label
_atom_site_aniso_U_11
_atom_site_aniso_U_22
_atom_site_aniso_U_33
_atom_site_aniso_U_23
_atom_site_aniso_U_13
_atom_site_aniso_U_12
Ru1 0.01142(7) 0.01101(7) 0.01117(6) -0.00216(5) -0.00007(5) -0.00190(5)
P1 0.0192(5) 0.0199(5) 0.0284(5) -0.0081(4) -0.0048(4) -0.0060(4)
F1 0.070(2) 0.0467(16) 0.109(3) -0.0015(18) -0.034(2) -0.0383(15)
F2 0.0434(15) 0.0564(18) 0.151(3) -0.043(2) -0.0079(18) 0.0183(13)
F3 0.0657(16) 0.0418(12) 0.0251(9) 0.0016(8) -0.0032(9) -0.0216(11)
F4 0.0476(16) 0.115(3) 0.087(2) -0.065(2) -0.0113(15) 0.0384(17)
F5 0.115(3) 0.0737(19) 0.0462(14) -0.0065(13) -0.0507(17) -0.031(2)
F6 0.0637(18) 0.0619(16) 0.0270(11) 0.0013(11) -0.0086(11) -0.0464(14)
P1' 0.036(4) 0.045(3) 0.053(4) -0.017(3) -0.004(3) -0.007(3)
F1' 0.045(6) 0.040(5) 0.120(10) -0.027(6) -0.001(6) -0.011(4)
F2' 0.082(6) 0.066(6) 0.069(5) -0.002(4) 0.031(5) 0.012(5)
F3' 0.047(6) 0.098(6) 0.105(7) 0.021(7) -0.013(5) 0.026(5)
F4' 0.077(6) 0.067(6) 0.070(5) -0.041(4) 0.028(5) -0.031(5)
F5' 0.075(6) 0.041(5) 0.090(7) 0.018(5) -0.013(5) 0.000(4)
F6' 0.132(10) 0.078(6) 0.069(8) -0.048(6) 0.013(6) -0.051(6)
P2 0.0214(3) 0.0190(2) 0.0187(2) -0.00491(19) -0.0008(2) -0.0046(2)
F7 0.0371(10) 0.0679(13) 0.0683(13) 0.0029(10) -0.0124(9) -0.0267(9)
F8 0.0663(12) 0.0396(9) 0.0218(7) 0.0017(6) 0.0070(7) -0.0044(8)
F9 0.0884(16) 0.0317(9) 0.0461(10) -0.0161(8) -0.0048(10) 0.0106(9)
F10 0.0433(9) 0.0412(9) 0.0221(7) 0.0044(6) -0.0005(6) -0.0092(7)
F11 0.0807(14) 0.0290(8) 0.0354(9) -0.0113(7) -0.0029(9) 0.0095(9)
F12 0.0407(10) 0.0778(14) 0.0630(12) 0.0022(11) -0.0232(9) -0.0288(10)
N1 0.0126(7) 0.0113(7) 0.0144(7) -0.0025(5) 0.0002(5) -0.0022(6)
N2 0.0136(7) 0.0119(7) 0.0123(7) -0.0022(5) -0.0004(5) -0.0019(6)
N3 0.0131(7) 0.0117(7) 0.0124(7) -0.0014(5) -0.0017(5) -0.0019(6)
N4 0.0127(7) 0.0129(7) 0.0122(6) -0.0029(5) -0.0006(5) -0.0024(6)
N5 0.0109(7) 0.0118(7) 0.0141(7) -0.0027(5) 0.0000(5) -0.0019(6)
N6 0.0115(7) 0.0139(7) 0.0127(7) -0.0033(5) 0.0002(5) -0.0017(6)
O1 0.0230(8) 0.0232(7) 0.0205(7) -0.0120(6) 0.0036(6) -0.0111(6)
O2 0.0230(8) 0.0225(7) 0.0239(7) -0.0080(6) 0.0089(6) -0.0134(6)
O3 0.0184(7) 0.0206(7) 0.0225(7) -0.0050(6) -0.0090(6) 0.0038(6)
O4 0.0297(9) 0.0190(7) 0.0182(7) -0.0100(6) -0.0075(6) 0.0032(6)
O5 0.0108(6) 0.0224(7) 0.0212(7) 0.0047(6) -0.0035(5) -0.0030(5)
O6 0.0121(7) 0.0183(7) 0.0291(8) 0.0030(6) 0.0000(6) -0.0049(5)
C1 0.0159(9) 0.0133(8) 0.0168(8) -0.0023(7) 0.0019(7) -0.0038(7)
C2 0.0168(9) 0.0148(8) 0.0205(9) -0.0047(7) 0.0007(7) -0.0061(7)
C3 0.0147(9) 0.0141(8) 0.0178(8) -0.0059(7) -0.0005(7) -0.0023(7)
C4 0.0145(9) 0.0152(8) 0.0160(8) -0.0047(7) 0.0014(7) -0.0036(7)
C5 0.0121(8) 0.0107(8) 0.0146(8) -0.0024(6) -0.0003(6) -0.0017(6)
C6 0.0119(8) 0.0116(8) 0.0134(7) -0.0021(6) -0.0006(6) -0.0026(6)
C7 0.0158(9) 0.0152(8) 0.0147(8) -0.0035(7) 0.0019(7) -0.0053(7)
C8 0.0146(9) 0.0154(8) 0.0161(8) -0.0022(7) 0.0010(7) -0.0050(7)
C9 0.0181(9) 0.0150(8) 0.0187(9) -0.0030(7) -0.0003(7) -0.0073(7)
C10 0.0191(9) 0.0152(8) 0.0156(8) -0.0039(7) -0.0002(7) -0.0050(7)
C11 0.0280(12) 0.0289(11) 0.0289(11) -0.0126(9) 0.0005(9) -0.0157(10)
C12 0.0284(12) 0.0277(11) 0.0317(11) -0.0083(9) 0.0077(9) -0.0185(10)
C13 0.0172(9) 0.0147(8) 0.0141(8) -0.0039(7) -0.0012(7) -0.0026(7)
C14 0.0184(9) 0.0175(9) 0.0150(8) -0.0036(7) -0.0040(7) -0.0037(7)
C15 0.0130(9) 0.0161(9) 0.0169(8) -0.0010(7) -0.0033(7) -0.0018(7)
C16 0.0157(9) 0.0144(8) 0.0152(8) -0.0031(7) -0.0014(7) -0.0018(7)
C17 0.0155(9) 0.0110(8) 0.0121(7) -0.0009(6) -0.0015(6) -0.0027(6)
C18 0.0130(8) 0.0132(8) 0.0129(7) -0.0013(6) -0.0017(6) -0.0028(6)
C19 0.0174(9) 0.0142(8) 0.0151(8) -0.0038(7) -0.0024(7) -0.0005(7)
C20 0.0214(10) 0.0145(8) 0.0150(8) -0.0042(7) -0.0018(7) -0.0036(7)
C21 0.0183(9) 0.0186(9) 0.0164(8) -0.0046(7) -0.0049(7) -0.0040(7)
C22 0.0153(9) 0.0180(9) 0.0151(8) -0.0029(7) -0.0034(7) -0.0014(7)
C23 0.0175(10) 0.0219(10) 0.0252(10) -0.0059(8) -0.0035(8) 0.0044(8)
C24 0.0370(13) 0.0257(11) 0.0165(9) -0.0089(8) -0.0081(9) -0.0012(10)
C25 0.0133(9) 0.0165(9) 0.0164(8) -0.0011(7) 0.0025(7) -0.0036(7)
C26 0.0114(8) 0.0193(9) 0.0184(9) -0.0022(7) 0.0004(7) -0.0034(7)
C27 0.0118(8) 0.0154(8) 0.0169(8) -0.0029(7) -0.0020(6) -0.0017(7)
C28 0.0134(8) 0.0151(8) 0.0151(8) -0.0017(7) 0.0000(6) -0.0037(7)
C29 0.0120(8) 0.0125(8) 0.0147(8) -0.0038(6) 0.0006(6) -0.0028(6)
C30 0.0104(8) 0.0151(8) 0.0126(7) -0.0040(6) 0.0001(6) -0.0019(6)
C31 0.0131(8) 0.0134(8) 0.0164(8) -0.0015(7) -0.0008(6) -0.0027(7)
C32 0.0133(9) 0.0164(9) 0.0175(8) -0.0017(7) 0.0007(7) -0.0043(7)
C33 0.0106(8) 0.0200(9) 0.0191(9) -0.0015(7) -0.0001(7) -0.0028(7)
C34 0.0118(8) 0.0154(8) 0.0181(8) -0.0028(7) -0.0008(7) -0.0007(7)
C35 0.0104(9) 0.0278(11) 0.0241(10) 0.0016(8) -0.0033(7) -0.0024(8)
C36 0.0184(10) 0.0185(10) 0.0363(12) 0.0055(9) -0.0020(9) -0.0053(8)
O7 0.1012(19) 0.0325(10) 0.0231(9) -0.0122(8) -0.0007(10) -0.0223(12)
C37 0.045(2) 0.047(2) 0.122(4) -0.031(2) -0.001(2) -0.0017(16)
C38 0.0531(17) 0.0320(13) 0.0249(11) -0.0155(10) 0.0063(11) -0.0093(12)
C39 0.0492(18) 0.0482(17) 0.0352(14) -0.0115(13) 0.0055(13) -0.0146(14)

loop_
_atom_type_symbol
_atom_type_description
_atom_type_scat_dispersion_real
_atom_type_scat_dispersion_imag
_atom_type_scat_source
C C 0.0033 0.0016 'International Tables Vol C Tables 4.2.6.8 and 6.1.1.4'
H H 0.0000 0.0000 'International Tables Vol C Tables 4.2.6.8 and 6.1.1.4'
N N 0.0061 0.0033 'International Tables Vol C Tables 4.2.6.8 and 6.1.1.4'
O O 0.0106 0.0060 'International Tables Vol C Tables 4.2.6.8 and 6.1.1.4'
F F 0.0171 0.0103 'International Tables Vol C Tables 4.2.6.8 and 6.1.1.4'
P P 0.1023 0.0942 'International Tables Vol C Tables 4.2.6.8 and 6.1.1.4'
Ru Ru -1.2594 0.8363 'International Tables Vol C Tables 4.2.6.8 and 6.1.1.4'

loop_
_geom_angle_atom_site_label_1
_geom_angle_atom_site_label_2
_geom_angle_atom_site_label_3
_geom_angle
N2 Ru1 N5 94.20(6)
N2 Ru1 N3 93.02(6)
N5 Ru1 N3 171.74(6)
N2 Ru1 N4 98.15(6)
N5 Ru1 N4 96.92(6)
N3 Ru1 N4 78.08(6)
N2 Ru1 N1 78.70(6)
N5 Ru1 N1 90.67(6)
N3 Ru1 N1 94.66(6)
N4 Ru1 N1 172.00(6)
N2 Ru1 N6 169.80(6)
N5 Ru1 N6 78.37(6)
N3 Ru1 N6 94.93(6)
N4 Ru1 N6 89.74(6)
N1 Ru1 N6 94.28(6)
F4 P1 F1 91.1(2)
F4 P1 F2 178.1(2)
F1 P1 F2 89.8(2)
F4 P1 F5 89.5(2)
F1 P1 F5 90.20(19)
F2 P1 F5 92.1(2)
F4 P1 F6 90.5(2)
F1 P1 F6 178.2(2)
F2 P1 F6 88.53(19)
F5 P1 F6 90.70(17)
F4 P1 F3 88.79(18)
F1 P1 F3 90.73(17)
F2 P1 F3 89.6(2)
F5 P1 F3 178.1(2)
F6 P1 F3 88.41(15)
F6' P1' F3' 102.6(12)
F6' P1' F2' 90.8(10)
F3' P1' F2' 90.0(10)
F6' P1' F4' 92.7(10)
F3' P1' F4' 91.4(10)
F2' P1' F4' 175.9(12)
F6' P1' F1' 166.3(13)
F3' P1' F1' 90.6(10)
F2' P1' F1' 85.6(10)
F4' P1' F1' 90.5(10)
F6' P1' F5' 81.5(11)
F3' P1' F5' 175.7(12)
F2' P1' F5' 91.1(9)
F4' P1' F5' 87.2(9)
F1' P1' F5' 85.4(9)
F12 P2 F9 90.65(12)
F12 P2 F8 89.79(11)
F9 P2 F8 90.53(10)
F12 P2 F7 178.94(11)
F9 P2 F7 89.24(12)
F8 P2 F7 91.27(11)
F12 P2 F11 90.40(12)
F9 P2 F11 178.93(12)
F8 P2 F11 89.65(9)
F7 P2 F11 89.71(12)
F12 P2 F10 90.52(10)
F9 P2 F10 90.58(10)
F8 P2 F10 178.85(10)
F7 P2 F10 88.43(10)
F11 P2 F10 89.24(9)
C1 N1 C5 117.45(16)
C1 N1 Ru1 126.18(13)
C5 N1 Ru1 115.85(12)
C10 N2 C6 117.35(16)
C10 N2 Ru1 126.45(13)
C6 N2 Ru1 115.91(12)
C13 N3 C17 117.43(17)
C13 N3 Ru1 125.93(13)
C17 N3 Ru1 116.38(12)
C22 N4 C18 117.51(17)
C22 N4 Ru1 126.40(13)
C18 N4 Ru1 115.92(12)
C25 N5 C29 117.40(16)
C25 N5 Ru1 126.17(12)
C29 N5 Ru1 116.39(12)
C30 N6 C34 117.69(16)
C30 N6 Ru1 115.74(12)
C34 N6 Ru1 125.80(13)
C3 O1 C11 117.13(16)
C8 O2 C12 118.15(17)
C15 O3 C23 117.52(16)
C20 O4 C24 116.99(17)
C27 O5 C35 115.72(15)
C32 O6 C36 117.41(16)
N1 C1 C2 123.64(17)
N1 C1 H1A 118.2
C2 C1 H1A 118.2
C1 C2 C3 118.53(17)
C1 C2 H2A 120.7
C3 C2 H2A 120.7
O1 C3 C2 124.81(17)
O1 C3 C4 116.26(17)
C2 C3 C4 118.93(18)
C5 C4 C3 118.90(17)
C5 C4 H4A 120.5
C3 C4 H4A 120.5
N1 C5 C4 122.50(17)
N1 C5 C6 114.22(16)
C4 C5 C6 123.25(16)
N2 C6 C7 122.15(17)
N2 C6 C5 114.76(15)
C7 C6 C5 123.08(17)
C6 C7 C8 119.52(18)
C6 C7 H7A 120.2
C8 C7 H7A 120.2
O2 C8 C9 125.73(17)
O2 C8 C7 115.52(17)
C9 C8 C7 118.72(17)
C10 C9 C8 118.32(18)
C10 C9 H9A 120.8
C8 C9 H9A 120.8
N2 C10 C9 123.92(18)
N2 C10 H10A 118.0
C9 C10 H10A 118.0
O1 C11 H11A 109.5
O1 C11 H11B 109.5
H11A C11 H11B 109.5
O1 C11 H11C 109.5
H11A C11 H11C 109.5
H11B C11 H11C 109.5
O2 C12 H12A 109.5
O2 C12 H12B 109.5
H12A C12 H12B 109.5
O2 C12 H12C 109.5
H12A C12 H12C 109.5
H12B C12 H12C 109.5
N3 C13 C14 123.15(18)
N3 C13 H13A 118.4
C14 C13 H13A 118.4
C13 C14 C15 119.15(18)
C13 C14 H14A 120.4
C15 C14 H14A 120.4
O3 C15 C16 125.18(19)
O3 C15 C14 116.19(18)
C16 C15 C14 118.62(18)
C17 C16 C15 118.73(18)
C17 C16 H16A 120.6
C15 C16 H16A 120.6
N3 C17 C16 122.83(17)
N3 C17 C18 114.15(17)
C16 C17 C18 123.02(17)
N4 C18 C19 122.06(17)
N4 C18 C17 114.22(16)
C19 C18 C17 123.72(18)
C18 C19 C20 119.46(19)
C18 C19 H19A 120.3
C20 C19 H19A 120.3
O4 C20 C21 124.99(18)
O4 C20 C19 116.50(18)
C21 C20 C19 118.51(18)
C22 C21 C20 118.42(18)
C22 C21 H21A 120.8
C20 C21 H21A 120.8
N4 C22 C21 123.78(19)
N4 C22 H22A 118.1
C21 C22 H22A 118.1
O3 C23 H23A 109.5
O3 C23 H23B 109.5
H23A C23 H23B 109.5
O3 C23 H23C 109.5
H23A C23 H23C 109.5
H23B C23 H23C 109.5
O4 C24 H24A 109.5
O4 C24 H24B 109.5
H24A C24 H24B 109.5
O4 C24 H24C 109.5
H24A C24 H24C 109.5
H24B C24 H24C 109.5
N5 C25 C26 123.99(17)
N5 C25 H25A 118.0
C26 C25 H25A 118.0
C25 C26 C27 118.14(18)
C25 C26 H26A 120.9
C27 C26 H26A 120.9
O5 C27 C26 124.18(18)
O5 C27 C28 117.10(16)
C26 C27 C28 118.72(18)
C29 C28 C27 119.31(17)
C29 C28 H28A 120.3
C27 C28 H28A 120.3
N5 C29 C28 122.19(17)
N5 C29 C30 113.64(16)
C28 C29 C30 124.16(16)
N6 C30 C31 122.50(17)
N6 C30 C29 114.75(15)
C31 C30 C29 122.66(17)
C32 C31 C30 118.91(18)
C32 C31 H31A 120.5
C30 C31 H31A 120.5
O6 C32 C31 124.96(18)
O6 C32 C33 116.27(17)
C31 C32 C33 118.76(17)
C34 C33 C32 118.93(18)
C34 C33 H33A 120.5
C32 C33 H33A 120.5
N6 C34 C33 122.92(18)
N6 C34 H34A 118.5
C33 C34 H34A 118.5
O5 C35 H35A 109.5
O5 C35 H35B 109.5
H35A C35 H35B 109.5
O5 C35 H35C 109.5
H35A C35 H35C 109.5
H35B C35 H35C 109.5
O6 C36 H36A 109.5
O6 C36 H36B 109.5
H36A C36 H36B 109.5
O6 C36 H36C 109.5
H36A C36 H36C 109.5
H36B C36 H36C 109.5
C38 C37 H37A 109.5
C38 C37 H37B 109.5
H37A C37 H37B 109.5
C38 C37 H37C 109.5
H37A C37 H37C 109.5
H37B C37 H37C 109.5
O7 C38 C37 122.0(3)
O7 C38 C39 121.1(3)
C37 C38 C39 116.9(3)
C38 C39 H39A 109.5
C38 C39 H39B 109.5
H39A C39 H39B 109.5
C38 C39 H39C 109.5
H39A C39 H39C 109.5
H39B C39 H39C 109.5

loop_
_geom_bond_atom_site_label_1
_geom_bond_atom_site_label_2
_geom_bond_distance
Ru1 N2 2.0534(15)
Ru1 N5 2.0540(16)
Ru1 N3 2.0560(16)
Ru1 N4 2.0613(16)
Ru1 N1 2.0623(16)
Ru1 N6 2.0624(15)
P1 F4 1.566(3)
P1 F1 1.569(3)
P1 F2 1.579(3)
P1 F5 1.580(3)
P1 F6 1.586(3)
P1 F3 1.605(3)
P1' F6' 1.525(13)
P1' F3' 1.541(13)
P1' F2' 1.554(13)
P1' F4' 1.562(13)
P1' F1' 1.571(13)
P1' F5' 1.589(13)
P2 F12 1.5744(18)
P2 F9 1.5843(18)
P2 F8 1.5900(16)
P2 F7 1.5910(18)
P2 F11 1.5950(17)
P2 F10 1.6029(15)
N1 C1 1.341(2)
N1 C5 1.364(2)
N2 C10 1.339(2)
N2 C6 1.365(2)
N3 C13 1.349(2)
N3 C17 1.357(2)
N4 C22 1.341(2)
N4 C18 1.364(2)
N5 C25 1.342(2)
N5 C29 1.363(2)
N6 C30 1.351(2)
N6 C34 1.352(2)
O1 C3 1.351(2)
O1 C11 1.431(2)
O2 C8 1.348(2)
O2 C12 1.423(2)
O3 C15 1.344(2)
O3 C23 1.441(3)
O4 C20 1.342(2)
O4 C24 1.439(3)
O5 C27 1.341(2)
O5 C35 1.440(2)
O6 C32 1.342(2)
O6 C36 1.430(3)
C1 C2 1.377(3)
C1 H1A 0.9500
C2 C3 1.392(3)
C2 H2A 0.9500
C3 C4 1.393(3)
C4 C5 1.380(3)
C4 H4A 0.9500
C5 C6 1.472(2)
C6 C7 1.377(2)
C7 C8 1.395(3)
C7 H7A 0.9500
C8 C9 1.387(3)
C9 C10 1.384(3)
C9 H9A 0.9500
C10 H10A 0.9500
C11 H11A 0.9800
C11 H11B 0.9800
C11 H11C 0.9800
C12 H12A 0.9800
C12 H12B 0.9800
C12 H12C 0.9800
C13 C14 1.373(3)
C13 H13A 0.9500
C14 C15 1.396(3)
C14 H14A 0.9500
C15 C16 1.390(3)
C16 C17 1.386(3)
C16 H16A 0.9500
C17 C18 1.479(3)
C18 C19 1.380(3)
C19 C20 1.395(3)
C19 H19A 0.9500
C20 C21 1.393(3)
C21 C22 1.380(3)
C21 H21A 0.9500
C22 H22A 0.9500
C23 H23A 0.9800
C23 H23B 0.9800
C23 H23C 0.9800
C24 H24A 0.9800
C24 H24B 0.9800
C24 H24C 0.9800
C25 C26 1.375(3)
C25 H25A 0.9500
C26 C27 1.394(3)
C26 H26A 0.9500
C27 C28 1.398(3)
C28 C29 1.374(3)
C28 H28A 0.9500
C29 C30 1.477(3)
C30 C31 1.386(2)
C31 C32 1.386(3)
C31 H31A 0.9500
C32 C33 1.394(3)
C33 C34 1.372(3)
C33 H33A 0.9500
C34 H34A 0.9500
C35 H35A 0.9800
C35 H35B 0.9800
C35 H35C 0.9800
C36 H36A 0.9800
C36 H36B 0.9800
C36 H36C 0.9800
O7 C38 1.208(3)
C37 C38 1.489(5)
C37 H37A 0.9800
C37 H37B 0.9800
C37 H37C 0.9800
C38 C39 1.494(4)
C39 H39A 0.9800
C39 H39B 0.9800
C39 H39C 0.9800
